data_2227148
loop_
_publ_author_name
'Zhao, Jiong-Peng'
'Liu, Fu-Chen'

_publ_section_title
;
 Poly[tetra-\m~1,1~-azido-bis(\m~2~-pyrimidine-2-carboxylato)tricopper(II)]
;
_journal_coeditor_code ZS2045
_journal_issue 8
_journal_name_full 'Acta Crystallographica Section E'
_journal_page_first m973
_journal_paper_doi 10.1107/S1600536810027030
_journal_volume 66
_journal_year 2010
_chemical_formula_iupac '[Cu3 (C5 H3 N2 O2)2 (N3)4]'
_chemical_formula_moiety 'C10 H6 Cu3 N16 O4'
_chemical_formula_sum 'C10 H6 Cu3 N16 O4'
_chemical_formula_weight 604.96
_chemical_name_common 'pyrimidine-2-carboxylate azido copperII)'
_space_group_IT_number 14
_symmetry_cell_setting monoclinic
_symmetry_space_group_name_Hall '-P 2ybc'
_symmetry_space_group_name_H-M 'P 1 21/c 1'
_atom_sites_solution_hydrogens geom
_atom_sites_solution_primary direct
_atom_sites_solution_secondary difmap
_cell_angle_alpha 90.00
_cell_angle_beta 122.31(2)
_cell_angle_gamma 90.00
_cell_formula_units_Z 2
_cell_length_a 7.4743(15)
_cell_length_b 14.997(3)
_cell_length_c 9.479(4)
_cell_measurement_reflns_used 7433
_cell_measurement_temperature 293(2)
_cell_measurement_theta_max 27.5
_cell_measurement_theta_min 3.2
_cell_volume 898.0(5)
_computing_cell_refinement '<i>PROCESS-AUTO</i> (Rigaku, 1998)'
_computing_data_collection '<i>SCXmini Benchtop Crystallography System Software</i> (Rigaku, 2006)'
_computing_data_reduction '<i>PROCESS-AUTO</i> (Rigaku, 1998)'
_computing_molecular_graphics '<i>ORTEPIII</i> (Burnett & Johnson, 1996) and <i>PLATON</i> (Spek, 2009)'
_computing_publication_material '<i>SHELXTL</i> (Sheldrick, 2008)'
_computing_structure_refinement '<i>SHELXL97</i> (Sheldrick, 2008)'
_computing_structure_solution '<i>SHELXS97</i> (Sheldrick, 2008)'
_diffrn_ambient_temperature 293(2)
_diffrn_measured_fraction_theta_full 0.997
_diffrn_measured_fraction_theta_max 0.997
_diffrn_measurement_device_type 'Rigaku SCXmini CCD diffractometer'
_diffrn_measurement_method '\w scans'
_diffrn_radiation_monochromator graphite
_diffrn_radiation_source 'fine-focus sealed tube'
_diffrn_radiation_type MoK\a
_diffrn_radiation_wavelength 0.71073
_diffrn_reflns_av_R_equivalents 0.0613
_diffrn_reflns_av_sigmaI/netI 0.0450
_diffrn_reflns_limit_h_max 8
_diffrn_reflns_limit_h_min -8
_diffrn_reflns_limit_k_max 17
_diffrn_reflns_limit_k_min -17
_diffrn_reflns_limit_l_max 11
_diffrn_reflns_limit_l_min -11
_diffrn_reflns_number 7028
_diffrn_reflns_theta_full 25.01
_diffrn_reflns_theta_max 25.01
_diffrn_reflns_theta_min 3.15
_diffrn_standards_number 0
_exptl_absorpt_coefficient_mu 3.586
_exptl_absorpt_correction_T_max 1.000
_exptl_absorpt_correction_T_min 0.6250
_exptl_absorpt_correction_type multi-scan
_exptl_absorpt_process_details '(<i>ABSCOR</i>; Higashi, 1995)'
_exptl_crystal_colour black
_exptl_crystal_density_diffrn 2.237
_exptl_crystal_density_method 'not measured'
_exptl_crystal_description block
_exptl_crystal_F_000 594
_exptl_crystal_size_max 0.20
_exptl_crystal_size_mid 0.18
_exptl_crystal_size_min 0.18
_refine_diff_density_max 0.711
_refine_diff_density_min -0.460
_refine_ls_extinction_method none
_refine_ls_goodness_of_fit_ref 1.238
_refine_ls_hydrogen_treatment constr
_refine_ls_matrix_type full
_refine_ls_number_parameters 151
_refine_ls_number_reflns 1572
_refine_ls_number_restraints 0
_refine_ls_restrained_S_all 1.238
_refine_ls_R_factor_all 0.0675
_refine_ls_R_factor_gt 0.0521
_refine_ls_shift/su_max 0.000
_refine_ls_shift/su_mean 0.000
_refine_ls_structure_factor_coef Fsqd
_refine_ls_weighting_details 'calc w=1/[\s^2^(Fo^2^)+(0.0543P)^2^+2.0516P] where P=(Fo^2^+2Fc^2^)/3'
_refine_ls_weighting_scheme calc
_refine_ls_wR_factor_gt 0.1279
_refine_ls_wR_factor_ref 0.1338
_reflns_number_gt 1305
_reflns_number_total 1572
_reflns_threshold_expression I>2\s(I)
_cod_data_source_file zs2045.cif
_cod_data_source_block I
_cod_original_sg_symbol_H-M 'P 21/c'
_cod_database_code 2227148
_cod_database_fobs_code 2227148

loop_
_symmetry_equiv_pos_as_xyz
'x, y, z'
'-x, y+1/2, -z+1/2'
'-x, -y, -z'
'x, -y+1/2, z+1/2'

loop_
_atom_site_aniso_label
_atom_site_aniso_U_11
_atom_site_aniso_U_22
_atom_site_aniso_U_33
_atom_site_aniso_U_12
_atom_site_aniso_U_13
_atom_site_aniso_U_23
Cu1 0.0184(4) 0.0326(5) 0.0258(5) -0.0030(3) 0.0112(4) -0.0039(3)
Cu2 0.0168(6) 0.0274(6) 0.0215(6) -0.0014(4) 0.0099(5) -0.0009(4)
O1 0.026(2) 0.026(2) 0.030(2) -0.0038(19) 0.014(2) -0.0047(19)
O2 0.018(2) 0.028(2) 0.023(2) -0.0004(17) 0.0102(18) -0.0010(18)
N1 0.025(3) 0.031(3) 0.034(3) -0.001(2) 0.020(3) 0.001(3)
N2 0.029(3) 0.048(4) 0.035(3) -0.001(3) 0.023(3) -0.001(3)
N3 0.091(6) 0.032(4) 0.092(6) 0.014(4) 0.066(5) 0.011(4)
N4 0.026(3) 0.045(4) 0.035(3) -0.003(3) 0.014(3) -0.010(3)
N5 0.035(4) 0.050(4) 0.018(3) -0.012(3) 0.012(3) -0.002(3)
N6 0.034(4) 0.114(7) 0.040(4) -0.025(4) 0.018(3) -0.001(4)
N7 0.021(3) 0.024(3) 0.026(3) -0.005(2) 0.011(2) -0.003(2)
N8 0.021(3) 0.025(3) 0.022(3) -0.001(2) 0.012(2) -0.002(2)
C1 0.021(3) 0.026(3) 0.016(3) -0.001(3) 0.009(3) 0.000(3)
C2 0.027(3) 0.020(3) 0.022(3) 0.000(3) 0.015(3) 0.002(2)
C3 0.035(4) 0.029(4) 0.037(4) 0.007(3) 0.021(3) 0.002(3)
C4 0.047(5) 0.025(4) 0.041(4) 0.000(3) 0.022(4) -0.004(3)
C5 0.030(4) 0.035(4) 0.026(4) -0.011(3) 0.012(3) -0.004(3)

loop_
_atom_site_type_symbol
_atom_site_label
_atom_site_fract_x
_atom_site_fract_y
_atom_site_fract_z
_atom_site_U_iso_or_equiv
_atom_site_thermal_displace_type
_atom_site_calc_flag
_atom_site_refinement_flags
_atom_site_occupancy
Cu Cu1 0.64025(11) -0.01316(5) -0.29370(10) 0.0259(3) Uani . . 1.000
Cu Cu2 0.50000 0.00000 0.00000 0.0221(3) Uani . . 1.000
O O1 0.7728(6) -0.0882(3) 0.0359(5) 0.0278(12) Uani . . 1.000
O O2 1.1215(6) -0.0703(3) 0.1528(5) 0.0234(12) Uani . . 1.000
N N1 0.4612(8) 0.0444(4) -0.2223(7) 0.0279(17) Uani . . 1.000
N N2 0.4377(9) 0.1253(4) -0.2455(7) 0.0344(19) Uani . . 1.000
N N3 0.4134(13) 0.2001(5) -0.2695(10) 0.063(3) Uani . . 1.000
N N4 0.4241(9) -0.0895(4) -0.4673(7) 0.0365(19) Uani . . 1.000
N N5 0.2454(9) -0.0933(4) -0.4977(6) 0.035(2) Uani . . 1.000
N N6 0.0719(11) -0.0987(6) -0.5367(8) 0.064(3) Uani . . 1.000
N N7 1.1181(8) 0.0896(3) 0.2648(6) 0.0245(17) Uani . . 1.000
N N8 0.7462(8) 0.0827(3) 0.1309(6) 0.0224(17) Uani . . 1.000
C C1 0.9407(9) -0.0464(4) 0.1173(7) 0.0214(17) Uani . . 1.000
C C2 0.9320(9) 0.0481(4) 0.1760(7) 0.0221(17) Uani . . 1.000
C C3 0.7414(11) 0.1682(4) 0.1722(9) 0.033(2) Uani . . 1.000
C C4 0.9286(12) 0.2167(5) 0.2647(9) 0.038(3) Uani . . 1.000
C C5 1.1161(11) 0.1746(4) 0.3094(8) 0.032(2) Uani . . 1.000
H H3A 0.61250 0.19510 0.13880 0.0390 Uiso calc R 1.000
H H4A 0.92720 0.27550 0.29530 0.0460 Uiso calc R 1.000
H H5A 1.24310 0.20550 0.37130 0.0390 Uiso calc R 1.000

loop_
_atom_type_symbol
_atom_type_description
_atom_type_scat_dispersion_real
_atom_type_scat_dispersion_imag
_atom_type_scat_source
C C 0.0033 0.0016 ' International Tables Vol C Tables 4.2.6.8 and 6.1.1.4'
H H 0.0000 0.0000 ' International Tables Vol C Tables 4.2.6.8 and 6.1.1.4'
N N 0.0061 0.0033 ' International Tables Vol C Tables 4.2.6.8 and 6.1.1.4'
O O 0.0106 0.0060 ' International Tables Vol C Tables 4.2.6.8 and 6.1.1.4'
Cu Cu 0.3201 1.2651 ' International Tables Vol C Tables 4.2.6.8 and 6.1.1.4'

loop_
_geom_angle_atom_site_label_1
_geom_angle_atom_site_label_2
_geom_angle_atom_site_label_3
_geom_angle_site_symmetry_1
_geom_angle_site_symmetry_2
_geom_angle_site_symmetry_3
_geom_angle
_geom_angle_publ_flag
N1 Cu1 N4 . . . 97.9(3) no
N1 Cu1 N4 . . 3_654 101.4(2) no
O2 Cu1 N1 3_755 . . 91.3(2) no
N1 Cu1 N7 . . 3_755 155.5(2) no
N4 Cu1 N4 . . 3_654 85.8(2) no
O2 Cu1 N4 3_755 . . 167.4(2) no
N4 Cu1 N7 . . 3_755 93.4(3) no
O2 Cu1 N4 3_755 . 3_654 83.89(19) no
N4 Cu1 N7 3_654 . 3_755 101.0(2) no
O2 Cu1 N7 3_755 . 3_755 81.5(2) no
O1 Cu2 N1 . . . 88.1(2) no
O1 Cu2 N8 . . . 79.4(2) no
O1 Cu2 O1 . . 3_655 180.00 no
O1 Cu2 N1 . . 3_655 91.9(2) no
O1 Cu2 N8 . . 3_655 100.6(2) no
N1 Cu2 N8 . . . 90.8(2) no
O1 Cu2 N1 3_655 . . 91.9(2) no
N1 Cu2 N1 . . 3_655 180.00 no
N1 Cu2 N8 . . 3_655 89.2(2) no
O1 Cu2 N8 3_655 . . 100.6(2) no
N1 Cu2 N8 3_655 . . 89.2(2) no
N8 Cu2 N8 . . 3_655 180.00 no
O1 Cu2 N1 3_655 . 3_655 88.1(2) no
O1 Cu2 N8 3_655 . 3_655 79.4(2) no
N1 Cu2 N8 3_655 . 3_655 90.8(2) no
Cu2 O1 C1 . . . 109.0(4) no
Cu1 O2 C1 3_755 . . 116.6(4) no
Cu1 N1 Cu2 . . . 116.8(3) no
Cu1 N1 N2 . . . 115.2(5) no
Cu2 N1 N2 . . . 115.3(5) no
N1 N2 N3 . . . 178.9(8) no
Cu1 N4 N5 . . . 122.8(5) no
Cu1 N4 Cu1 . . 3_654 94.2(2) no
Cu1 N4 N5 3_654 . . 99.0(4) no
N4 N5 N6 . . . 175.6(7) no
C2 N7 C5 . . . 117.2(6) no
Cu1 N7 C2 3_755 . . 112.0(4) no
Cu1 N7 C5 3_755 . . 130.6(5) no
Cu2 N8 C2 . . . 114.5(4) no
Cu2 N8 C3 . . . 127.6(6) no
C2 N8 C3 . . . 117.8(6) no
O1 C1 O2 . . . 127.6(6) no
O1 C1 C2 . . . 117.9(6) no
O2 C1 C2 . . . 114.4(6) no
N7 C2 N8 . . . 125.6(6) no
N7 C2 C1 . . . 115.3(6) no
N8 C2 C1 . . . 119.1(6) no
N8 C3 C4 . . . 120.4(8) no
C3 C4 C5 . . . 117.9(7) no
N7 C5 C4 . . . 121.1(7) no
N8 C3 H3A . . . 120.00 no
C4 C3 H3A . . . 120.00 no
C3 C4 H4A . . . 121.00 no
C5 C4 H4A . . . 121.00 no
N7 C5 H5A . . . 119.00 no
C4 C5 H5A . . . 119.00 no

loop_
_geom_bond_atom_site_label_1
_geom_bond_atom_site_label_2
_geom_bond_site_symmetry_1
_geom_bond_site_symmetry_2
_geom_bond_distance
_geom_bond_publ_flag
Cu1 N1 . . 1.991(7) no
Cu1 N4 . . 1.946(6) no
Cu1 N4 . 3_654 2.563(6) no
Cu1 O2 . 3_755 1.995(5) no
Cu1 N7 . 3_755 2.030(6) no
Cu2 O1 . . 2.298(5) no
Cu2 N1 . . 2.077(6) no
Cu2 N8 . . 2.006(6) no
Cu2 O1 . 3_655 2.298(5) no
Cu2 N1 . 3_655 2.077(6) no
Cu2 N8 . 3_655 2.006(5) no
O1 C1 . . 1.236(8) no
O2 C1 . . 1.258(9) no
N1 N2 . . 1.229(8) no
N2 N3 . . 1.140(10) no
N4 N5 . . 1.208(10) no
N5 N6 . . 1.146(12) no
N7 C2 . . 1.334(9) no
N7 C5 . . 1.346(8) no
N8 C2 . . 1.321(10) no
N8 C3 . . 1.347(8) no
C1 C2 . . 1.537(9) no
C3 C4 . . 1.394(12) no
C4 C5 . . 1.381(13) no
C3 H3A . . 0.9300 no
C4 H4A . . 0.9300 no
C5 H5A . . 0.9300 no

loop_
_geom_torsion_atom_site_label_1
_geom_torsion_atom_site_label_2
_geom_torsion_atom_site_label_3
_geom_torsion_atom_site_label_4
_geom_torsion_site_symmetry_1
_geom_torsion_site_symmetry_2
_geom_torsion_site_symmetry_3
_geom_torsion_site_symmetry_4
_geom_torsion
_geom_torsion_publ_flag
O1 Cu1 N1 N2 . . . . 136.0(5) no
N4 Cu1 N1 Cu2 . . . . 103.7(3) no
N4 Cu1 N1 N2 . . . . -116.3(5) no
N4 Cu1 N1 Cu2 3_654 . . . -169.0(3) no
N4 Cu1 N1 N2 3_654 . . . -28.9(5) no
O2 Cu1 N1 Cu2 3_755 . . . -84.9(3) no
O2 Cu1 N1 N2 3_755 . . . 55.1(5) no
N7 Cu1 N1 Cu2 3_755 . . . -12.9(8) no
N7 Cu1 N1 N2 3_755 . . . 127.2(6) no
O1 Cu1 N4 N5 . . . . 72.4(6) no
O1 Cu1 N4 Cu1 . . . 3_654 175.86(15) no
N1 Cu1 N4 N5 . . . . -2.6(6) no
N1 Cu1 N4 Cu1 . . . 3_654 100.9(2) no
N4 Cu1 N4 N5 3_654 . . . -103.5(6) no
N4 Cu1 N4 Cu1 3_654 . . 3_654 0.0(2) no
N7 Cu1 N4 N5 3_755 . . . 155.7(6) no
N7 Cu1 N4 Cu1 3_755 . . 3_654 -100.8(2) no
N1 Cu1 N4 Cu1 . . 3_654 3_654 -97.2(3) no
N1 Cu1 N4 N5 . . 3_654 3_654 138.6(4) no
N4 Cu1 N4 Cu1 . . 3_654 3_654 0.0(3) no
N4 Cu1 N4 N5 . . 3_654 3_654 -124.2(5) no
O1 Cu1 O2 C1 . . 3_755 3_755 87.9(4) no
N1 Cu1 O2 C1 . . 3_755 3_755 160.8(4) no
O1 Cu1 N7 C2 . . 3_755 3_755 -84.5(4) no
O1 Cu1 N7 C5 . . 3_755 3_755 90.1(6) no
N1 Cu1 N7 C2 . . 3_755 3_755 -75.9(7) no
N1 Cu1 N7 C5 . . 3_755 3_755 98.7(7) no
N4 Cu1 N7 C2 . . 3_755 3_755 166.6(4) no
N4 Cu1 N7 C5 . . 3_755 3_755 -18.8(6) no
N1 Cu2 O1 Cu1 . . . . -2.98(18) no
N1 Cu2 O1 C1 . . . . 91.6(4) no
N8 Cu2 O1 Cu1 . . . . -94.14(17) no
N8 Cu2 O1 C1 . . . . 0.4(4) no
N1 Cu2 O1 Cu1 3_655 . . . 177.02(18) no
N1 Cu2 O1 C1 3_655 . . . -88.4(4) no
N8 Cu2 O1 Cu1 3_655 . . . 85.86(17) no
N8 Cu2 O1 C1 3_655 . . . -179.6(4) no
O1 Cu2 N1 Cu1 . . . . 4.9(3) no
O1 Cu2 N1 N2 . . . . -135.1(6) no
N8 Cu2 N1 Cu1 . . . . 84.3(3) no
N8 Cu2 N1 N2 . . . . -55.7(6) no
O1 Cu2 N1 Cu1 3_655 . . . -175.1(3) no
O1 Cu2 N1 N2 3_655 . . . 44.9(6) no
N8 Cu2 N1 Cu1 3_655 . . . -95.7(3) no
N8 Cu2 N1 N2 3_655 . . . 124.3(6) no
O1 Cu2 N8 C2 . . . . -2.2(4) no
O1 Cu2 N8 C3 . . . . 175.8(6) no
N1 Cu2 N8 C2 . . . . -90.1(5) no
N1 Cu2 N8 C3 . . . . 87.9(6) no
O1 Cu2 N8 C2 3_655 . . . 177.8(4) no
O1 Cu2 N8 C3 3_655 . . . -4.3(6) no
N1 Cu2 N8 C2 3_655 . . . 89.9(5) no
N1 Cu2 N8 C3 3_655 . . . -92.2(6) no
Cu1 O1 C1 O2 . . . . -91.6(6) no
Cu1 O1 C1 C2 . . . . 84.7(5) no
Cu2 O1 C1 O2 . . . . -175.2(5) no
Cu2 O1 C1 C2 . . . . 1.2(6) no
Cu1 O2 C1 O1 3_755 . . . -178.1(5) no
Cu1 O2 C1 C2 3_755 . . . 5.5(6) no
C5 N7 C2 N8 . . . . -1.4(9) no
C5 N7 C2 C1 . . . . 175.8(5) no
Cu1 N7 C2 N8 3_755 . . . -176.8(5) no
Cu1 N7 C2 C1 3_755 . . . 0.4(6) no
C2 N7 C5 C4 . . . . 0.0(10) no
Cu1 N7 C5 C4 3_755 . . . 174.4(5) no
Cu2 N8 C2 N7 . . . . -179.3(5) no
Cu2 N8 C2 C1 . . . . 3.6(7) no
C3 N8 C2 N7 . . . . 2.6(9) no
C3 N8 C2 C1 . . . . -174.6(6) no
Cu2 N8 C3 C4 . . . . 179.9(5) no
C2 N8 C3 C4 . . . . -2.2(10) no
O1 C1 C2 N7 . . . . 179.3(5) no
O1 C1 C2 N8 . . . . -3.3(8) no
O2 C1 C2 N7 . . . . -3.9(8) no
O2 C1 C2 N8 . . . . 173.5(5) no
N8 C3 C4 C5 . . . . 1.0(11) no
C3 C4 C5 N7 . . . . 0.2(11) no
